data_4064281
loop_
_publ_author_name
'Pagels, Nils'
'Prosenc, Marc H.'
'Heck, J\"urgen'

_publ_section_title
;
 Anansa-Cobaltocene with a Naphthalene Handle: Synthesis and Spectroscopic
 and Structural Characterization
;
_journal_issue 7
_journal_name_full Organometallics
_journal_page_first 1968
_journal_paper_doi 10.1021/om200013t
_journal_volume 30
_journal_year 2011
_chemical_formula_moiety 'C20 H14 Co, F6 P'
_chemical_formula_sum 'C20 H14 Co F6 P'
_chemical_formula_weight 458.21
_chemical_name_common ansa-Cbc-Naph-PF6
_chemical_name_systematic
; 
 l,l'-( 1,8-Naphthalenediyl)cobaltocenium hexafluorophosphate 
;
_space_group_IT_number 13
_symmetry_cell_setting monoclinic
_symmetry_space_group_name_Hall '-P 2yc'
_symmetry_space_group_name_H-M 'P 1 2/c 1'
_atom_sites_solution_hydrogens geom
_atom_sites_solution_primary direct
_atom_sites_solution_secondary difmap
_audit_creation_method SHELXL-97
_cell_angle_alpha 90.00
_cell_angle_beta 97.527(3)
_cell_angle_gamma 90.00
_cell_formula_units_Z 2
_cell_length_a 6.9383(17)
_cell_length_b 13.765(3)
_cell_length_c 8.974(2)
_cell_measurement_reflns_used 100
_cell_measurement_temperature 100(2)
_cell_measurement_theta_max 27.50
_cell_measurement_theta_min 2
_cell_volume 849.7(3)
_computing_cell_refinement 'SAINT (Bruker AXS, 1998)'
_computing_data_collection 'SMART (Bruker AXS, 1998)'
_computing_data_reduction 'SAINT (Bruker AXS, 1998)'
_computing_molecular_graphics 'SHELXTL (Bruker AXS, 1998)'
_computing_publication_material 'SHELXTL (Bruker AXS, 1998)'
_computing_structure_refinement 'SHELXL-97 (Sheldrick, 1997)'
_computing_structure_solution 'SHELXS-97 (Sheldrick, 1990)'
_diffrn_ambient_temperature 100(2)
_diffrn_measured_fraction_theta_full 0.978
_diffrn_measured_fraction_theta_max 0.978
_diffrn_measurement_device_type 'Bruker AXS, 1998'
_diffrn_measurement_method omega-scan
_diffrn_radiation_monochromator graphite
_diffrn_radiation_source 'fine-focus sealed tube'
_diffrn_radiation_type MoK\a
_diffrn_radiation_wavelength 0.71073
_diffrn_reflns_av_R_equivalents 0.0205
_diffrn_reflns_av_sigmaI/netI 0.0266
_diffrn_reflns_limit_h_max 8
_diffrn_reflns_limit_h_min -8
_diffrn_reflns_limit_k_max 11
_diffrn_reflns_limit_k_min -17
_diffrn_reflns_limit_l_max 11
_diffrn_reflns_limit_l_min -10
_diffrn_reflns_number 5280
_diffrn_reflns_theta_full 27.49
_diffrn_reflns_theta_max 27.49
_diffrn_reflns_theta_min 2.73
_diffrn_standards_decay_% none
_diffrn_standards_interval_count none
_diffrn_standards_interval_time none
_diffrn_standards_number none
_exptl_absorpt_coefficient_mu 1.169
_exptl_absorpt_correction_T_max 0.9438
_exptl_absorpt_correction_T_min 0.6457
_exptl_absorpt_correction_type multi-scan
_exptl_absorpt_process_details 'SADABS (Bruker AXS, 1998)'
_exptl_crystal_colour yellow
_exptl_crystal_density_diffrn 1.791
_exptl_crystal_density_meas ?
_exptl_crystal_density_method 'not measured'
_exptl_crystal_description plate
_exptl_crystal_F_000 460
_exptl_crystal_size_max 0.41
_exptl_crystal_size_mid 0.24
_exptl_crystal_size_min 0.05
_refine_diff_density_max 0.374
_refine_diff_density_min -0.331
_refine_diff_density_rms 0.066
_refine_ls_extinction_coef none
_refine_ls_extinction_method none
_refine_ls_goodness_of_fit_ref 1.085
_refine_ls_hydrogen_treatment riding
_refine_ls_matrix_type full
_refine_ls_number_parameters 129
_refine_ls_number_reflns 1904
_refine_ls_number_restraints 0
_refine_ls_restrained_S_all 1.085
_refine_ls_R_factor_all 0.0310
_refine_ls_R_factor_gt 0.0259
_refine_ls_shift/su_max 0.000
_refine_ls_shift/su_mean 0.000
_refine_ls_structure_factor_coef Fsqd
_refine_ls_weighting_details 'calc w=1/[\s^2^(Fo^2^)+(0.0327P)^2^+0.6109P] where P=(Fo^2^+2Fc^2^)/3'
_refine_ls_weighting_scheme calc
_refine_ls_wR_factor_gt 0.0685
_refine_ls_wR_factor_ref 0.0719
_reflns_number_gt 1696
_reflns_number_total 1904
_reflns_threshold_expression >2sigma(I)
_cod_data_source_file om200013t_si_001.cif
_cod_data_source_block np62b
_cod_depositor_comments
;
The following automatic conversions were performed:

'_exptl_crystal_density_meas' value 'not measured' was changed to '?'
- the value is perceived as not measured.

Automatic conversion script
Id: cif_fix_values 3008 2015-01-20 13:52:24Z robertas 
;
_cod_original_cell_volume 849.6(4)
_cod_original_sg_symbol_H-M P2/c
_cod_database_code 4064281

loop_
_symmetry_equiv_pos_as_xyz
'x, y, z'
'-x, y, -z+1/2'
'-x, -y, -z'
'x, -y, z-1/2'

loop_
_atom_site_label
_atom_site_type_symbol
_atom_site_fract_x
_atom_site_fract_y
_atom_site_fract_z
_atom_site_U_iso_or_equiv
_atom_site_adp_type
_atom_site_occupancy
_atom_site_symmetry_multiplicity
_atom_site_calc_flag
_atom_site_refinement_flags
Co1 Co 0.5000 0.34609(2) 0.2500 0.01275(11) Uani 1 2 d S
C1 C 0.3491(3) 0.14137(13) 0.3170(2) 0.0171(4) Uani 1 1 d .
C2 C 0.2160(3) 0.08764(16) 0.3826(3) 0.0344(5) Uani 1 1 d .
H2 H 0.1187 0.1204 0.4286 0.041 Uiso 1 1 calc R
C3 C 0.2200(4) -0.01451(17) 0.3836(3) 0.0416(6) Uani 1 1 d .
H3 H 0.1268 -0.0500 0.4302 0.050 Uiso 1 1 calc R
C4 C 0.3579(3) -0.06221(15) 0.3174(2) 0.0263(4) Uani 1 1 d .
H4 H 0.3586 -0.1312 0.3165 0.032 Uiso 1 1 calc R
C5 C 0.5000 -0.01085(19) 0.2500 0.0180(5) Uani 1 2 d S
C6 C 0.5000 0.09360(18) 0.2500 0.0148(5) Uani 1 2 d S
C11 C 0.3168(2) 0.24814(13) 0.3153(2) 0.0147(3) Uani 1 1 d .
C12 C 0.3714(3) 0.31593(14) 0.4351(2) 0.0186(4) Uani 1 1 d .
H12 H 0.4335 0.3002 0.5329 0.022 Uiso 1 1 calc R
C13 C 0.3165(3) 0.41070(14) 0.3824(2) 0.0222(4) Uani 1 1 d .
H13 H 0.3373 0.4691 0.4385 0.027 Uiso 1 1 calc R
C14 C 0.2253(2) 0.40314(14) 0.2317(2) 0.0211(4) Uani 1 1 d .
H14 H 0.1748 0.4554 0.1694 0.025 Uiso 1 1 calc R
C15 C 0.2232(2) 0.30344(14) 0.1907(2) 0.0173(4) Uani 1 1 d .
H15 H 0.1687 0.2776 0.0964 0.021 Uiso 1 1 calc R
P1 P 1.0000 0.31703(5) 0.7500 0.01539(15) Uani 1 2 d S
F1 F 0.9942(2) 0.23448(9) 0.87540(13) 0.0302(3) Uani 1 1 d .
F2 F 0.76712(17) 0.31760(10) 0.72090(15) 0.0324(3) Uani 1 1 d .
F3 F 1.00374(17) 0.39936(8) 0.62351(12) 0.0240(3) Uani 1 1 d .

loop_
_atom_site_aniso_label
_atom_site_aniso_U_11
_atom_site_aniso_U_22
_atom_site_aniso_U_33
_atom_site_aniso_U_23
_atom_site_aniso_U_13
_atom_site_aniso_U_12
Co1 0.01092(17) 0.01240(18) 0.01583(18) 0.000 0.00510(12) 0.000
C1 0.0168(8) 0.0152(9) 0.0203(9) 0.0016(7) 0.0062(7) -0.0006(7)
C2 0.0352(12) 0.0192(10) 0.0555(15) 0.0035(10) 0.0313(11) 0.0008(9)
C3 0.0451(14) 0.0190(11) 0.0682(17) 0.0078(11) 0.0361(13) -0.0052(10)
C4 0.0306(10) 0.0131(9) 0.0361(11) 0.0032(8) 0.0078(9) -0.0021(8)
C5 0.0205(12) 0.0146(13) 0.0182(12) 0.000 -0.0003(9) 0.000
C6 0.0155(11) 0.0143(12) 0.0144(11) 0.000 0.0012(9) 0.000
C11 0.0108(7) 0.0162(9) 0.0185(8) 0.0018(7) 0.0074(6) -0.0012(6)
C12 0.0181(8) 0.0223(10) 0.0175(9) -0.0010(7) 0.0098(7) -0.0018(7)
C13 0.0206(9) 0.0169(9) 0.0324(10) -0.0063(8) 0.0158(8) -0.0014(7)
C14 0.0123(8) 0.0181(10) 0.0343(11) 0.0065(8) 0.0085(7) 0.0033(7)
C15 0.0101(8) 0.0194(9) 0.0225(9) 0.0028(7) 0.0024(6) -0.0002(7)
P1 0.0198(3) 0.0112(3) 0.0150(3) 0.000 0.0019(2) 0.000
F1 0.0528(8) 0.0161(6) 0.0202(6) 0.0045(5) -0.0002(5) -0.0046(5)
F2 0.0213(6) 0.0412(8) 0.0339(7) 0.0026(6) 0.0014(5) -0.0056(5)
F3 0.0378(6) 0.0157(6) 0.0187(6) 0.0035(4) 0.0036(5) -0.0031(5)

loop_
_atom_type_symbol
_atom_type_description
_atom_type_scat_dispersion_real
_atom_type_scat_dispersion_imag
_atom_type_scat_source
C C 0.0033 0.0016 'International Tables Vol C Tables 4.2.6.8 and 6.1.1.4'
H H 0.0000 0.0000 'International Tables Vol C Tables 4.2.6.8 and 6.1.1.4'
F F 0.0171 0.0103 'International Tables Vol C Tables 4.2.6.8 and 6.1.1.4'
P P 0.1023 0.0942 'International Tables Vol C Tables 4.2.6.8 and 6.1.1.4'
Co Co 0.3494 0.9721 'International Tables Vol C Tables 4.2.6.8 and 6.1.1.4'

loop_
_geom_angle_atom_site_label_1
_geom_angle_atom_site_label_2
_geom_angle_atom_site_label_3
_geom_angle
_geom_angle_site_symmetry_1
_geom_angle_site_symmetry_3
C11 Co1 C11 94.86(10) . 2_655
C11 Co1 C15 42.00(7) . .
C11 Co1 C15 110.38(8) 2_655 .
C11 Co1 C15 110.38(8) . 2_655
C11 Co1 C15 42.00(7) 2_655 2_655
C15 Co1 C15 146.07(11) . 2_655
C11 Co1 C12 41.85(7) . .
C11 Co1 C12 117.91(8) 2_655 .
C15 Co1 C12 69.50(8) . .
C15 Co1 C12 103.34(8) 2_655 .
C11 Co1 C12 117.91(8) . 2_655
C11 Co1 C12 41.85(7) 2_655 2_655
C15 Co1 C12 103.34(8) . 2_655
C15 Co1 C12 69.50(8) 2_655 2_655
C12 Co1 C12 156.39(11) . 2_655
C11 Co1 C14 149.16(8) . 2_655
C11 Co1 C14 70.14(7) 2_655 2_655
C15 Co1 C14 168.27(8) . 2_655
C15 Co1 C14 40.95(8) 2_655 2_655
C12 Co1 C14 121.16(8) . 2_655
C12 Co1 C14 68.87(8) 2_655 2_655
C11 Co1 C14 70.14(7) . .
C11 Co1 C14 149.16(8) 2_655 .
C15 Co1 C14 40.95(8) . .
C15 Co1 C14 168.27(8) 2_655 .
C12 Co1 C14 68.87(8) . .
C12 Co1 C14 121.16(8) 2_655 .
C14 Co1 C14 134.90(11) 2_655 .
C11 Co1 C13 158.50(8) . 2_655
C11 Co1 C13 69.84(7) 2_655 2_655
C15 Co1 C13 128.02(8) . 2_655
C15 Co1 C13 68.70(8) 2_655 2_655
C12 Co1 C13 159.15(8) . 2_655
C12 Co1 C13 40.77(8) 2_655 2_655
C14 Co1 C13 40.49(8) 2_655 2_655
C14 Co1 C13 115.38(8) . 2_655
C11 Co1 C13 69.84(7) . .
C11 Co1 C13 158.50(8) 2_655 .
C15 Co1 C13 68.70(8) . .
C15 Co1 C13 128.02(8) 2_655 .
C12 Co1 C13 40.77(8) . .
C12 Co1 C13 159.15(8) 2_655 .
C14 Co1 C13 115.38(8) 2_655 .
C14 Co1 C13 40.49(8) . .
C13 Co1 C13 128.70(11) 2_655 .
C2 C1 C6 120.10(19) . .
C2 C1 C11 115.31(16) . .
C6 C1 C11 124.52(16) . .
C1 C2 C3 121.79(19) . .
C1 C2 H2 119.1 . .
C3 C2 H2 119.1 . .
C4 C3 C2 119.65(19) . .
C4 C3 H3 120.2 . .
C2 C3 H3 120.2 . .
C3 C4 C5 121.1(2) . .
C3 C4 H4 119.5 . .
C5 C4 H4 119.5 . .
C4 C5 C4 119.9(3) . 2_655
C4 C5 C6 120.04(13) . .
C4 C5 C6 120.04(13) 2_655 .
C1 C6 C1 125.4(2) 2_655 .
C1 C6 C5 117.30(12) 2_655 .
C1 C6 C5 117.30(12) . .
C15 C11 C12 106.65(16) . .
C15 C11 C1 125.79(17) . .
C12 C11 C1 127.56(17) . .
C15 C11 Co1 69.71(10) . .
C12 C11 Co1 70.43(10) . .
C1 C11 Co1 124.80(12) . .
C13 C12 C11 108.28(17) . .
C13 C12 Co1 70.57(10) . .
C11 C12 Co1 67.73(9) . .
C13 C12 H12 125.9 . .
C11 C12 H12 125.9 . .
Co1 C12 H12 127.4 . .
C14 C13 C12 108.43(17) . .
C14 C13 Co1 69.51(10) . .
C12 C13 Co1 68.67(10) . .
C14 C13 H13 125.8 . .
C12 C13 H13 125.8 . .
Co1 C13 H13 127.6 . .
C13 C14 C15 107.81(17) . .
C13 C14 Co1 70.00(10) . .
C15 C14 Co1 68.18(10) . .
C13 C14 H14 126.1 . .
C15 C14 H14 126.1 . .
Co1 C14 H14 127.3 . .
C14 C15 C11 108.80(17) . .
C14 C15 Co1 70.87(10) . .
C11 C15 Co1 68.28(10) . .
C14 C15 H15 125.6 . .
C11 C15 H15 125.6 . .
Co1 C15 H15 126.8 . .
F2 P1 F2 179.43(11) 2_756 .
F2 P1 F1 90.39(7) 2_756 .
F2 P1 F1 90.01(7) . .
F2 P1 F1 90.01(7) 2_756 2_756
F2 P1 F1 90.39(7) . 2_756
F1 P1 F1 89.75(9) . 2_756
F2 P1 F3 89.46(7) 2_756 2_756
F2 P1 F3 90.14(7) . 2_756
F1 P1 F3 89.99(6) . 2_756
F1 P1 F3 179.42(7) 2_756 2_756
F2 P1 F3 90.14(7) 2_756 .
F2 P1 F3 89.46(7) . .
F1 P1 F3 179.42(6) . .
F1 P1 F3 89.99(6) 2_756 .
F3 P1 F3 90.28(9) 2_756 .

loop_
_geom_bond_atom_site_label_1
_geom_bond_atom_site_label_2
_geom_bond_distance
_geom_bond_site_symmetry_2
Co1 C11 1.9930(17) .
Co1 C11 1.9930(17) 2_655
Co1 C15 2.0122(18) .
Co1 C15 2.0122(18) 2_655
Co1 C12 2.0292(18) .
Co1 C12 2.0292(18) 2_655
Co1 C14 2.0479(18) 2_655
Co1 C14 2.0479(18) .
Co1 C13 2.0544(18) 2_655
Co1 C13 2.0544(18) .
C1 C2 1.375(3) .
C1 C6 1.433(2) .
C1 C11 1.487(2) .
C2 C3 1.406(3) .
C2 H2 0.9500 .
C3 C4 1.359(3) .
C3 H3 0.9500 .
C4 C5 1.412(2) .
C4 H4 0.9500 .
C5 C4 1.412(2) 2_655
C5 C6 1.438(4) .
C6 C1 1.433(2) 2_655
C11 C15 1.436(3) .
C11 C12 1.437(3) .
C12 C13 1.422(3) .
C12 H12 0.9500 .
C13 C14 1.419(3) .
C13 H13 0.9500 .
C14 C15 1.421(3) .
C14 H14 0.9500 .
C15 H15 0.9500 .
P1 F2 1.6027(13) 2_756
P1 F2 1.6027(13) .
P1 F1 1.6034(12) .
P1 F1 1.6034(12) 2_756
P1 F3 1.6066(12) 2_756
P1 F3 1.6066(12) .
